data_7250982
loop_
_publ_author_name
'Marasinghe, Aloka A.'
'Averkiev, Boris B.'
'Aaker\"oy, Christer B.'

_publ_section_title
;
 Examining intermolecular interactions in crystal structures of
 amide-substituted 2-aminopyrimidine derivatives
;
_journal_issue 43
_journal_name_full CrystEngComm
_journal_page_first 7000
_journal_page_last 7011
_journal_paper_doi 10.1039/D5CE00839E
_journal_volume 27
_journal_year 2025
_chemical_formula_moiety 'C9 H13 N3 O'
_chemical_formula_sum 'C9 H13 N3 O'
_chemical_formula_weight 179.22
_chemical_melting_point 380.0(10)
_chemical_name_systematic N-(pyrimidin-2-yl)pentanamide
_space_group_crystal_system monoclinic
_space_group_IT_number 15
_space_group_name_Hall '-I 2ya'
_space_group_name_H-M_alt 'I 1 2/a 1'
_atom_sites_solution_hydrogens mixed
_atom_sites_solution_primary direct
_audit_creation_date 2023-12-17
_audit_creation_method
;
Olex2 1.5-ac5-024
(compiled 2022.04.12 svn.rca3783a0 for Rigaku Oxford Diffraction, GUI svn.r6498)
;
_audit_update_record
;
2025-08-25 deposited with the CCDC.	2025-10-02 downloaded from the CCDC.
;
_cell_angle_alpha 90
_cell_angle_beta 114.958(4)
_cell_angle_gamma 90
_cell_formula_units_Z 8
_cell_length_a 14.1135(5)
_cell_length_b 9.5709(3)
_cell_length_c 15.7423(5)
_cell_measurement_reflns_used 1427
_cell_measurement_temperature 294.25(10)
_cell_measurement_theta_max 75.0640
_cell_measurement_theta_min 5.5520
_cell_volume 1927.88(13)
_computing_cell_refinement 'CrysAlisPro 1.171.43.100a (Rigaku OD, 2023)'
_computing_data_collection 'CrysAlisPro 1.171.43.100a (Rigaku OD, 2023)'
_computing_data_reduction 'CrysAlisPro 1.171.43.100a (Rigaku OD, 2023)'
_computing_molecular_graphics 'Olex2 1.5-ac5-024 (Dolomanov et al., 2009)'
_computing_publication_material 'Olex2 1.5-ac5-024 (Dolomanov et al., 2009)'
_computing_structure_refinement 'SHELXL 2018/3 (Sheldrick, 2015)'
_computing_structure_solution 'SHELXS  (Sheldrick, 2008)'
_diffrn_ambient_environment air
_diffrn_ambient_temperature 294.25(10)
_diffrn_detector 'Hybrid Pixel Array Detector'
_diffrn_detector_area_resol_mean 10.0000
_diffrn_detector_type HyPix
_diffrn_measured_fraction_theta_full 0.999
_diffrn_measured_fraction_theta_max 0.994
_diffrn_measurement_details
;
List of Runs (angles in degrees, time in seconds):

  # Type    Start    End  Width  t~exp~   \w     \q     \k     \f   Frames
#--------------------------------------------------------------------------
  1  \w   -105.00 -80.00   0.50    0.60    --  -49.82  -8.00 -25.00   50
  2  \w    -23.00  20.00   0.50    0.60    --  -49.82   8.00 149.00   86
  3  \w     -7.00  23.00   0.50    0.60    --   49.82  -8.00 -25.00   60
  4  \w     55.00  81.00   0.50    0.60    --   49.82   8.00 149.00   52
  5  \w   -145.00-120.00   0.50    2.50    --  -90.00  -8.00 -25.00   50
  6  \w    118.00 165.00   0.50    2.50    --  111.50   8.00 149.00   94
  7  \w    -76.00 -45.00   0.50    0.60    --  -49.82 125.00-180.00   62
  8  \w    -42.00  22.00   0.50    0.60    --  -49.82  38.00-150.00  128
  9  \w    -23.00  23.00   0.50    0.60    --  -49.82  19.00 -90.00   92
 10  \w     46.00  92.00   0.50    0.60    --   49.82-125.00-120.00   92
 11  \w      6.00  38.00   0.50    0.60    --   49.82 -57.00-120.00   64
 12  \w     46.00  71.00   0.50    2.50    --  111.50 -77.00 -30.00   50
 13  \w    108.00 159.00   0.50    2.50    --  111.50  15.00 -90.00  102
 14  \w     41.00  67.00   0.50    2.50    --  111.50 -61.00-180.00   52
 15  \w     44.00  74.00   0.50    2.50    --  111.50-125.00-150.00   60
 16  \w     95.00 121.00   0.50    2.50    --  111.50 -87.00 177.05   52
 17  \w     61.00  99.00   0.50    2.50    --  111.50 -94.00 150.00   76
 18  \w     97.00 139.00   0.50    2.50    --  111.50  61.00  60.00   84
 19  \w    137.00 176.00   0.50    2.50    --  111.50  77.00  90.00   78
 20  \w    138.00 175.00   0.50    2.50    --  111.50  30.00-180.00   74
 21  \w     41.00  67.00   0.50    2.50    --  111.50 -61.00   0.00   52
 22  \w     74.00 104.00   0.50    2.50    --  111.50 -77.00-180.00   60
 23  \w    111.00 178.00   0.50    2.50    --  111.50  61.00 -90.00  134
 24  \w     49.00  74.00   0.50    2.50    --  111.50 -87.00 177.05   50
 25  \w    105.00 135.00   0.50    2.50    --  111.50  30.00 120.00   60
 26  \w    113.00 170.00   0.50    2.50    --  111.50  61.00 -30.00  114
 27  \w     69.00 103.00   0.50    2.50    --  111.50 -94.00 -90.00   68
 28  \w     86.00 111.00   0.50    2.50    --  111.50-125.00-150.00   50
 29  \w     79.00 111.00   0.50    2.50    --  111.50-125.00 -90.00   64
 30  \w     86.00 111.00   0.50    2.50    --  111.50-125.00 -60.00   50
 31  \w     42.00 113.00   0.50    2.50    --  111.50 -87.00  96.71  142
 32  \w     92.00 125.00   0.50    2.50    --  111.50  77.00  90.00   66
 33  \w    125.00 178.00   0.50    2.50    --  111.50 125.00 120.00  106
 34  \w    112.00 167.00   0.50    2.50    --  111.50  15.00  60.00  110
 35  \w    104.00 129.00   0.50    2.50    --  111.50 125.00-120.00   50
 36  \w    142.00 178.00   0.50    2.50    --  111.50 125.00-120.00   72
 37  \w     42.00  71.00   0.50    2.50    --  111.50 -61.00 -90.00   58
 38  \w    129.00 154.00   0.50    2.50    --  111.50  15.00-150.00   50
 39  \w     62.00  88.00   0.50    2.50    --  111.50 -77.00-150.00   52
 40  \w     41.00 100.00   0.50    2.50    --  111.50 -77.00-120.00  118
 41  \w     76.00 102.00   0.50    2.50    --  111.50 -77.00   0.00   52
 42  \w     56.00  82.00   0.50    2.50    --  111.50 -77.00  60.00   52
 43  \w     58.00  84.00   0.50    2.50    --  111.50 -94.00   0.00   52
 44  \w     80.00 105.00   0.50    2.50    --  111.50 -94.00 120.00   50
 45  \w     54.00  90.00   0.50    2.50    --  111.50 -94.00 -60.00   72
 46  \w     41.00  67.00   0.50    2.50    --  111.50 -61.00-120.00   52
 47  \w    131.00 156.00   0.50    2.50    --  111.50 125.00  60.00   50
 48  \w     54.00 105.00   0.50    2.50    --  111.50 -94.00-180.00  102
;
_diffrn_measurement_device 'four-circle diffractometer'
_diffrn_measurement_device_type 'XtaLAB Synergy, Dualflex, HyPix'
_diffrn_measurement_method '\w scans'
_diffrn_orient_matrix_type 'CrysAlisPro convention (1999,Acta A55,543-557)'
_diffrn_orient_matrix_UB_11 -0.0451454000
_diffrn_orient_matrix_UB_12 -0.1479037000
_diffrn_orient_matrix_UB_13 -0.0053629000
_diffrn_orient_matrix_UB_21 0.0954777000
_diffrn_orient_matrix_UB_22 -0.0619093000
_diffrn_orient_matrix_UB_23 -0.0100804000
_diffrn_orient_matrix_UB_31 0.0579131000
_diffrn_orient_matrix_UB_32 -0.0132321000
_diffrn_orient_matrix_UB_33 0.1073868000
_diffrn_radiation_monochromator mirror
_diffrn_radiation_probe x-ray
_diffrn_radiation_type 'Cu K\a'
_diffrn_radiation_wavelength 1.54184
_diffrn_reflns_av_R_equivalents 0.0322
_diffrn_reflns_av_unetI/netI 0.0295
_diffrn_reflns_Laue_measured_fraction_full 0.999
_diffrn_reflns_Laue_measured_fraction_max 0.994
_diffrn_reflns_limit_h_max 17
_diffrn_reflns_limit_h_min -18
_diffrn_reflns_limit_k_max 12
_diffrn_reflns_limit_k_min -12
_diffrn_reflns_limit_l_max 20
_diffrn_reflns_limit_l_min -17
_diffrn_reflns_number 11115
_diffrn_reflns_point_group_measured_fraction_full 0.999
_diffrn_reflns_point_group_measured_fraction_max 0.994
_diffrn_reflns_theta_full 67.684
_diffrn_reflns_theta_max 79.922
_diffrn_reflns_theta_min 5.565
_diffrn_source 'micro-focus sealed X-ray tube'
_diffrn_source_type 'PhotonJet (Cu) X-ray Source'
_exptl_absorpt_coefficient_mu 0.681
_exptl_absorpt_correction_T_max 1.00000
_exptl_absorpt_correction_T_min 0.71838
_exptl_absorpt_correction_type multi-scan
_exptl_absorpt_process_details
;
CrysAlisPro 1.171.43.100a (Rigaku Oxford Diffraction, 2023)
Empirical absorption correction using spherical harmonics,
implemented in SCALE3 ABSPACK scaling algorithm.
;
_exptl_crystal_colour colourless
_exptl_crystal_colour_primary colourless
_exptl_crystal_density_diffrn 1.235
_exptl_crystal_description irregular
_exptl_crystal_F_000 768
_exptl_crystal_recrystallization_method 'crystallized from ethylacetate'
_exptl_crystal_size_max 0.164
_exptl_crystal_size_mid 0.099
_exptl_crystal_size_min 0.029
_refine_diff_density_max 0.128
_refine_diff_density_min -0.190
_refine_diff_density_rms 0.045
_refine_ls_extinction_method none
_refine_ls_goodness_of_fit_ref 1.080
_refine_ls_hydrogen_treatment mixed
_refine_ls_matrix_type full
_refine_ls_number_parameters 123
_refine_ls_number_reflns 2088
_refine_ls_number_restraints 0
_refine_ls_restrained_S_all 1.080
_refine_ls_R_factor_all 0.0519
_refine_ls_R_factor_gt 0.0441
_refine_ls_shift/su_max 0.000
_refine_ls_shift/su_mean 0.000
_refine_ls_structure_factor_coef Fsqd
_refine_ls_weighting_details 'w=1/[\s^2^(Fo^2^)+(0.0732P)^2^+0.3194P] where P=(Fo^2^+2Fc^2^)/3'
_refine_ls_weighting_scheme calc
_refine_ls_wR_factor_gt 0.1278
_refine_ls_wR_factor_ref 0.1360
_reflns_Friedel_coverage 0.000
_reflns_number_gt 1677
_reflns_number_total 2088
_reflns_threshold_expression 'I > 2\s(I)'
_cod_data_source_file d5ce00839e2.cif
_cod_data_source_block exp_824_auto
_cod_depositor_comments
;
The following automatic conversions were performed:

data item '_chemical_melting_point' value '379-381' was changed to
'380.0(10)' -- the average value was taken and precision was
estimated.

Automatic conversion script
Id: cif_fix_values 8170 2020-07-09 18:12:32Z antanas 

 Adding full bibliography for 7250982--7251002.cif.
;
_cod_original_cell_volume 1927.87(13)
_cod_database_code 7250982
_shelx_shelxl_version_number 2018/3
_chemical_oxdiff_formula C9H13N3O
_shelx_space_group_comment
;
The symmetry employed for this shelxl refinement is uniquely defined
by the following loop, which should always be used as a source of
symmetry information in preference to the above space-group names.
They are only intended as comments.
;
_shelx_estimated_absorpt_t_max 0.981
_shelx_estimated_absorpt_t_min 0.897
_olex2_refinement_description
;
1. Fixed Uiso
 At 1.2 times of:
  All C(H) groups, All C(H,H) groups, All C(H,H,H) groups
2.a Secondary CH2 refined with riding coordinates:
 C10(H10A,H10B), C11(H11A,H11B), C12(H12A,H12B)
2.b Aromatic/amide H refined with riding coordinates:
 C3(H3), C4(H4), C5(H5)
2.c Idealised Me refined as rotating group:
 C13(H13A,H13B,H13C)
;
_olex2_submission_special_instructions 'No special instructions were received'
_oxdiff_exptl_absorpt_empirical_details
;
Empirical correction (ABSPACK) includes:
- Absorption correction using spherical harmonics
- Frame scaling
;
_oxdiff_exptl_absorpt_empirical_full_max 1.288
_oxdiff_exptl_absorpt_empirical_full_min 0.876

loop_
_space_group_symop_operation_xyz
'x, y, z'
'-x+1/2, y, -z'
'x+1/2, y+1/2, z+1/2'
'-x+1, y+1/2, -z+1/2'
'-x, -y, -z'
'x-1/2, -y, z'
'-x+1/2, -y+1/2, -z+1/2'
'x, -y+1/2, z+1/2'

loop_
_atom_site_label
_atom_site_type_symbol
_atom_site_fract_x
_atom_site_fract_y
_atom_site_fract_z
_atom_site_U_iso_or_equiv
_atom_site_adp_type
_atom_site_occupancy
_atom_site_site_symmetry_order
_atom_site_calc_flag
_atom_site_refinement_flags_posn
_atom_site_refinement_flags_adp
_atom_site_refinement_flags_occupancy
_atom_site_disorder_assembly
_atom_site_disorder_group
C1 C 0.67511(10) 0.81543(13) 0.59909(8) 0.0500(3) Uani 1 1 d . . . . .
N2 N 0.62946(11) 0.85787(13) 0.51054(7) 0.0644(3) Uani 1 1 d . . . . .
C3 C 0.62372(14) 0.99644(16) 0.49874(10) 0.0733(5) Uani 1 1 d . . . . .
H3 H 0.592201 1.030905 0.437879 0.088 Uiso 1 1 calc R U . . .
C4 C 0.66132(14) 1.09043(17) 0.57059(11) 0.0704(4) Uani 1 1 d . . . . .
H4 H 0.656612 1.186373 0.560285 0.084 Uiso 1 1 calc R U . . .
C5 C 0.70649(14) 1.03432(15) 0.65899(10) 0.0658(4) Uani 1 1 d . . . . .
H5 H 0.732747 1.094700 0.709993 0.079 Uiso 1 1 calc R U . . .
N6 N 0.71438(10) 0.89749(12) 0.67497(7) 0.0588(3) Uani 1 1 d . . . . .
N7 N 0.68548(9) 0.67421(11) 0.62055(7) 0.0535(3) Uani 1 1 d . . . . .
H7 H 0.7149(14) 0.658(2) 0.6775(14) 0.071(5) Uiso 1 1 d . . . . .
C8 C 0.65574(10) 0.55525(13) 0.56621(8) 0.0497(3) Uani 1 1 d . . . . .
O9 O 0.67315(9) 0.44300(9) 0.60689(7) 0.0642(3) Uani 1 1 d . . . . .
C10 C 0.60392(10) 0.56587(13) 0.46100(8) 0.0508(3) Uani 1 1 d . . . . .
H10A H 0.647072 0.622586 0.440205 0.061 Uiso 1 1 calc R U . . .
H10B H 0.537126 0.612642 0.442125 0.061 Uiso 1 1 calc R U . . .
C11 C 0.58643(11) 0.42422(14) 0.41322(8) 0.0543(3) Uani 1 1 d . . . . .
H11A H 0.543243 0.367307 0.433859 0.065 Uiso 1 1 calc R U . . .
H11B H 0.653155 0.377402 0.431744 0.065 Uiso 1 1 calc R U . . .
C12 C 0.53388(15) 0.43698(15) 0.30709(10) 0.0674(4) Uani 1 1 d . . . . .
H12A H 0.467584 0.484892 0.288712 0.081 Uiso 1 1 calc R U . . .
H12B H 0.577484 0.493105 0.286494 0.081 Uiso 1 1 calc R U . . .
C13 C 0.5150(2) 0.2963(2) 0.25895(12) 0.0943(7) Uani 1 1 d . . . . .
H13A H 0.478368 0.309081 0.192438 0.113 Uiso 1 1 calc R U . . .
H13B H 0.473908 0.239165 0.280733 0.113 Uiso 1 1 calc R U . . .
H13C H 0.580811 0.251470 0.273105 0.113 Uiso 1 1 calc R U . . .

loop_
_atom_site_aniso_label
_atom_site_aniso_U_11
_atom_site_aniso_U_22
_atom_site_aniso_U_33
_atom_site_aniso_U_23
_atom_site_aniso_U_13
_atom_site_aniso_U_12
C1 0.0591(6) 0.0417(6) 0.0428(6) -0.0014(5) 0.0153(5) -0.0032(5)
N2 0.0884(8) 0.0455(6) 0.0439(6) 0.0016(4) 0.0128(5) -0.0024(5)
C3 0.1021(12) 0.0478(8) 0.0524(7) 0.0097(6) 0.0154(7) 0.0011(8)
C4 0.0971(11) 0.0413(7) 0.0627(8) 0.0041(6) 0.0240(8) -0.0017(7)
C5 0.0918(10) 0.0415(7) 0.0548(7) -0.0055(5) 0.0219(7) -0.0063(6)
N6 0.0832(8) 0.0390(6) 0.0441(5) -0.0032(4) 0.0171(5) -0.0050(5)
N7 0.0724(7) 0.0395(6) 0.0365(5) -0.0022(4) 0.0112(4) -0.0035(5)
C8 0.0588(7) 0.0397(6) 0.0447(6) -0.0033(4) 0.0162(5) -0.0025(5)
O9 0.0921(7) 0.0400(5) 0.0472(5) -0.0005(4) 0.0166(5) -0.0021(4)
C10 0.0612(7) 0.0426(6) 0.0417(6) -0.0039(4) 0.0150(5) -0.0037(5)
C11 0.0681(8) 0.0434(7) 0.0440(6) -0.0046(5) 0.0166(6) -0.0024(5)
C12 0.0958(11) 0.0490(7) 0.0449(7) -0.0062(5) 0.0175(7) -0.0023(7)
C13 0.1466(18) 0.0635(11) 0.0564(9) -0.0193(7) 0.0269(10) -0.0066(11)

loop_
_atom_type_symbol
_atom_type_description
_atom_type_scat_dispersion_real
_atom_type_scat_dispersion_imag
_atom_type_scat_source
C C 0.0181 0.0091 'International Tables Vol C Tables 4.2.6.8 and 6.1.1.4'
H H 0.0000 0.0000 'International Tables Vol C Tables 4.2.6.8 and 6.1.1.4'
N N 0.0311 0.0180 'International Tables Vol C Tables 4.2.6.8 and 6.1.1.4'
O O 0.0492 0.0322 'International Tables Vol C Tables 4.2.6.8 and 6.1.1.4'

loop_
_geom_angle_atom_site_label_1
_geom_angle_atom_site_label_2
_geom_angle_atom_site_label_3
_geom_angle
_geom_angle_site_symmetry_1
_geom_angle_site_symmetry_3
_geom_angle_publ_flag
N2 C1 N6 126.27(12) . . ?
N2 C1 N7 120.57(11) . . ?
N6 C1 N7 113.16(11) . . ?
C1 N2 C3 115.04(12) . . ?
N2 C3 C4 123.98(13) . . ?
C3 C4 C5 115.74(14) . . ?
N6 C5 C4 122.92(13) . . ?
C5 N6 C1 116.04(11) . . ?
C8 N7 C1 132.91(11) . . ?
N7 C8 C10 120.41(11) . . ?
O9 C8 N7 117.37(11) . . ?
O9 C8 C10 122.21(11) . . ?
C8 C10 C11 112.73(10) . . ?
C10 C11 C12 111.99(11) . . ?
C13 C12 C11 112.36(13) . . ?

loop_
_geom_bond_atom_site_label_1
_geom_bond_atom_site_label_2
_geom_bond_distance
_geom_bond_site_symmetry_2
_geom_bond_publ_flag
C1 N2 1.3287(17) . ?
C1 N6 1.3387(17) . ?
C1 N7 1.3859(16) . ?
N2 C3 1.337(2) . ?
C3 C4 1.365(2) . ?
C4 C5 1.372(2) . ?
C5 N6 1.3293(18) . ?
N7 C8 1.3789(16) . ?
C8 O9 1.2215(16) . ?
C8 C10 1.5054(16) . ?
C10 C11 1.5192(17) . ?
C11 C12 1.5201(18) . ?
C12 C13 1.512(2) . ?

loop_
_geom_hbond_atom_site_label_D
_geom_hbond_atom_site_label_H
_geom_hbond_atom_site_label_A
_geom_hbond_distance_DH
_geom_hbond_distance_HA
_geom_hbond_distance_DA
_geom_hbond_angle_DHA
_geom_hbond_site_symmetry_A
_geom_hbond_publ_flag
N7 H7 N6 0.83(2) 2.17(2) 2.9985(15) 176.0(18) 7_666 yes
